data_7130370
loop_
_publ_author_name
'Calabrese, Miriam'
'Pizzi, Andrea'
'Daolio, Andrea'
'Frontera, Antonio'
'Resnati, Giuseppe'

_publ_section_title
;
 Periodate anion as halogen bond donor: Formation of
 anion&#x00B7;&#x00B7;&#x00B7;anion dimers and other adducts
;
_journal_name_full 'Chemical Communications'
_journal_paper_doi 10.1039/D2CC03191D
_journal_year 2022
_chemical_formula_moiety 'I O4, C6 H5 N2'
_chemical_formula_sum 'C6 H5 I N2 O4'
_chemical_formula_weight 296.02
_chemical_name_systematic '4-cyanopyridinium periodate'
_space_group_crystal_system monoclinic
_space_group_IT_number 14
_space_group_name_Hall '-P 2ybc'
_space_group_name_H-M_alt 'P 1 21/c 1'
_atom_sites_solution_hydrogens geom
_audit_creation_date 2022-04-08
_audit_creation_method
;
Olex2 1.3
(compiled 2020.11.12 svn.r5f609507 for OlexSys, GUI svn.r6403)
;
_audit_update_record
;
2022-04-22 deposited with the CCDC.	2022-07-19 downloaded from the CCDC.
;
_cell_angle_alpha 90
_cell_angle_beta 98.900(3)
_cell_angle_gamma 90
_cell_formula_units_Z 8
_cell_length_a 8.4965(7)
_cell_length_b 20.5064(18)
_cell_length_c 10.5561(9)
_cell_measurement_reflns_used 9627
_cell_measurement_temperature 296(2)
_cell_measurement_theta_max 29.67
_cell_measurement_theta_min 2.66
_cell_volume 1817.1(3)
_computing_cell_refinement 'Bruker SAINT'
_computing_data_collection 'Bruker APEX2'
_computing_data_reduction 'Bruker SAINT'
_computing_molecular_graphics 'Olex2 1.3 (Dolomanov et al., 2009)'
_computing_publication_material 'Olex2 1.3 (Dolomanov et al., 2009)'
_computing_structure_refinement 'SHELXL-2018/3(Sheldrick, 2018)'
_computing_structure_solution 'SHELXS-97 (Sheldrick, 2008)'
_diffrn_ambient_temperature 296(2)
_diffrn_measured_fraction_theta_full 0.996
_diffrn_measured_fraction_theta_max 0.974
_diffrn_measurement_device_type 'Bruker APEX-II CCD'
_diffrn_measurement_method '\f and \w scans'
_diffrn_radiation_type MoK\a
_diffrn_radiation_wavelength 0.71073
_diffrn_reflns_av_R_equivalents 0.0272
_diffrn_reflns_av_unetI/netI 0.0303
_diffrn_reflns_Laue_measured_fraction_full 0.996
_diffrn_reflns_Laue_measured_fraction_max 0.974
_diffrn_reflns_limit_h_max 11
_diffrn_reflns_limit_h_min -12
_diffrn_reflns_limit_k_max 30
_diffrn_reflns_limit_k_min -30
_diffrn_reflns_limit_l_max 14
_diffrn_reflns_limit_l_min -16
_diffrn_reflns_number 22823
_diffrn_reflns_point_group_measured_fraction_full 0.996
_diffrn_reflns_point_group_measured_fraction_max 0.974
_diffrn_reflns_theta_full 25.242
_diffrn_reflns_theta_max 32.609
_diffrn_reflns_theta_min 2.426
_exptl_absorpt_coefficient_mu 3.510
_exptl_absorpt_correction_T_max 0.7459
_exptl_absorpt_correction_T_min 0.4948
_exptl_absorpt_correction_type multi-scan
_exptl_crystal_colour colourless
_exptl_crystal_colour_primary colourless
_exptl_crystal_density_diffrn 2.164
_exptl_crystal_description block
_exptl_crystal_F_000 1120
_exptl_crystal_size_max 0.08
_exptl_crystal_size_mid 0.07
_exptl_crystal_size_min 0.06
_refine_diff_density_max 0.835
_refine_diff_density_min -0.750
_refine_diff_density_rms 0.085
_refine_ls_extinction_method none
_refine_ls_goodness_of_fit_ref 1.033
_refine_ls_hydrogen_treatment constr
_refine_ls_matrix_type full
_refine_ls_number_parameters 235
_refine_ls_number_reflns 6446
_refine_ls_number_restraints 0
_refine_ls_restrained_S_all 1.033
_refine_ls_R_factor_all 0.0548
_refine_ls_R_factor_gt 0.0289
_refine_ls_shift/su_max 0.002
_refine_ls_shift/su_mean 0.000
_refine_ls_structure_factor_coef Fsqd
_refine_ls_weighting_details 'w=1/[\s^2^(Fo^2^)+(0.0243P)^2^+0.5144P] where P=(Fo^2^+2Fc^2^)/3'
_refine_ls_weighting_scheme calc
_refine_ls_wR_factor_gt 0.0577
_refine_ls_wR_factor_ref 0.0650
_reflns_Friedel_coverage 0.000
_reflns_number_gt 4396
_reflns_number_total 6446
_reflns_threshold_expression 'I > 2\s(I)'
_cod_data_source_file d2cc03191d2.cif
_cod_data_source_block T1
_cod_database_code 7130370
_shelx_shelxl_version_number 2018/3
_shelx_space_group_comment
;
The symmetry employed for this shelxl refinement is uniquely defined
by the following loop, which should always be used as a source of
symmetry information in preference to the above space-group names.
They are only intended as comments.
;
_exptl_absorpt_special_details 'Bruker (2001). SADABS. Bruker AXS Inc., Madison, Wisconsin, USA.'
_olex2_refinement_description
;
1.a Aromatic/amide H refined with riding coordinates:
 N1(H1A), C5(H5), C1(H1), C4(H4), C2(H2), N3(H3), C7(H7), C10(H10), C11(H11),
 C8(H8)
;
_olex2_submission_special_instructions 'No special instructions were received'

loop_
_space_group_symop_operation_xyz
'x, y, z'
'-x, y+1/2, -z+1/2'
'-x, -y, -z'
'x, -y-1/2, z-1/2'

loop_
_atom_site_label
_atom_site_type_symbol
_atom_site_fract_x
_atom_site_fract_y
_atom_site_fract_z
_atom_site_U_iso_or_equiv
_atom_site_adp_type
_atom_site_occupancy
_atom_site_site_symmetry_order
_atom_site_calc_flag
_atom_site_refinement_flags_posn
_atom_site_refinement_flags_adp
_atom_site_refinement_flags_occupancy
_atom_site_disorder_assembly
_atom_site_disorder_group
I1 I 0.36775(2) 0.43451(2) 0.59973(2) 0.04290(6) Uani 1 1 d . . . . .
I2 I 0.12585(2) 0.60492(2) 0.82501(2) 0.04910(6) Uani 1 1 d . . . . .
N1 N 0.4030(3) 0.40512(12) 0.1957(3) 0.0505(6) Uani 1 1 d . . . . .
H1A H 0.444348 0.431812 0.254414 0.061 Uiso 1 1 calc R U . . .
N2 N 0.1067(4) 0.24681(18) -0.1518(3) 0.0891(11) Uani 1 1 d . . . . .
C5 C 0.3577(4) 0.42780(15) 0.0783(3) 0.0580(8) Uani 1 1 d . . . . .
H5 H 0.374068 0.471433 0.060199 0.070 Uiso 1 1 calc R U . . .
C1 C 0.3874(3) 0.34311(15) 0.2267(3) 0.0530(7) Uani 1 1 d . . . . .
H1 H 0.423011 0.328912 0.309891 0.064 Uiso 1 1 calc R U . . .
C6 C 0.1796(4) 0.27986(17) -0.0802(3) 0.0631(8) Uani 1 1 d . . . . .
C4 C 0.2876(4) 0.38759(15) -0.0152(3) 0.0560(7) Uani 1 1 d . . . . .
H4 H 0.254974 0.403036 -0.097944 0.067 Uiso 1 1 calc R U . . .
C3 C 0.2655(3) 0.32331(13) 0.0148(3) 0.0458(6) Uani 1 1 d . . . . .
C2 C 0.3188(3) 0.30029(13) 0.1360(3) 0.0489(6) Uani 1 1 d . . . . .
H2 H 0.308318 0.256456 0.155725 0.059 Uiso 1 1 calc R U . . .
N3 N 0.0868(3) 0.60999(12) 0.4385(3) 0.0564(6) Uani 1 1 d . . . . .
H3 H 0.038566 0.593185 0.496488 0.068 Uiso 1 1 calc R U . . .
N4 N 0.4111(3) 0.71232(16) 0.1027(3) 0.0748(8) Uani 1 1 d . . . . .
C12 C 0.3353(4) 0.68941(15) 0.1699(3) 0.0544(7) Uani 1 1 d . . . . .
C9 C 0.2435(3) 0.66146(13) 0.2611(3) 0.0431(6) Uani 1 1 d . . . . .
C7 C 0.1493(4) 0.66841(15) 0.4583(3) 0.0601(8) Uani 1 1 d . . . . .
H7 H 0.138449 0.691156 0.532658 0.072 Uiso 1 1 calc R U . . .
C10 C 0.1737(4) 0.60071(14) 0.2413(3) 0.0537(7) Uani 1 1 d . . . . .
H10 H 0.180473 0.577258 0.166893 0.064 Uiso 1 1 calc R U . . .
C11 C 0.0947(4) 0.57602(15) 0.3337(3) 0.0596(8) Uani 1 1 d . . . . .
H11 H 0.046401 0.535273 0.322778 0.072 Uiso 1 1 calc R U . . .
O2 O 0.3011(3) 0.35893(11) 0.6477(3) 0.0879(8) Uani 1 1 d . . . . .
O3 O 0.4895(3) 0.46878(10) 0.7322(2) 0.0628(6) Uani 1 1 d . . . . .
O1 O 0.4815(3) 0.42346(13) 0.4764(2) 0.0776(7) Uani 1 1 d . . . . .
O4 O 0.2003(2) 0.48321(11) 0.5516(2) 0.0702(6) Uani 1 1 d . . . . .
O8 O 0.0580(3) 0.65376(14) 0.9405(2) 0.0832(8) Uani 1 1 d . . . . .
O6 O 0.2640(3) 0.65005(14) 0.7542(2) 0.0817(7) Uani 1 1 d . . . . .
O7 O -0.0294(3) 0.58319(13) 0.7005(3) 0.0904(8) Uani 1 1 d . . . . .
O5 O 0.2180(4) 0.53604(16) 0.8989(4) 0.1349(14) Uani 1 1 d . . . . .
C8 C 0.2300(4) 0.69555(14) 0.3697(3) 0.0552(7) Uani 1 1 d . . . . .
H8 H 0.275331 0.736747 0.383146 0.066 Uiso 1 1 calc R U . . .

loop_
_atom_site_aniso_label
_atom_site_aniso_U_11
_atom_site_aniso_U_22
_atom_site_aniso_U_33
_atom_site_aniso_U_23
_atom_site_aniso_U_13
_atom_site_aniso_U_12
I1 0.04833(10) 0.03619(9) 0.04260(10) 0.00319(7) 0.00206(7) -0.00021(7)
I2 0.04710(11) 0.04919(11) 0.05240(12) 0.00511(8) 0.01211(8) 0.00770(8)
N1 0.0461(13) 0.0430(13) 0.0602(16) -0.0100(11) 0.0013(11) 0.0007(10)
N2 0.086(2) 0.099(3) 0.083(2) -0.043(2) 0.0152(18) -0.0106(18)
C5 0.0576(18) 0.0415(16) 0.075(2) 0.0108(15) 0.0110(16) 0.0014(13)
C1 0.0581(17) 0.0500(17) 0.0493(17) 0.0058(13) 0.0032(13) 0.0055(13)
C6 0.0622(19) 0.068(2) 0.062(2) -0.0204(17) 0.0177(16) -0.0027(16)
C4 0.0630(19) 0.0578(19) 0.0475(17) 0.0085(14) 0.0094(14) 0.0007(14)
C3 0.0442(14) 0.0491(16) 0.0463(15) -0.0091(12) 0.0143(12) 0.0002(12)
C2 0.0562(16) 0.0360(14) 0.0565(17) 0.0007(12) 0.0152(13) -0.0002(12)
N3 0.0607(15) 0.0578(16) 0.0523(15) 0.0184(12) 0.0133(12) -0.0020(12)
N4 0.0711(18) 0.089(2) 0.068(2) 0.0203(17) 0.0224(16) 0.0029(16)
C12 0.0552(17) 0.0564(18) 0.0514(18) 0.0061(14) 0.0078(14) 0.0037(14)
C9 0.0424(14) 0.0421(14) 0.0432(14) 0.0065(11) 0.0011(11) 0.0048(11)
C7 0.084(2) 0.0532(18) 0.0454(17) -0.0005(14) 0.0161(15) 0.0002(16)
C10 0.0672(19) 0.0432(15) 0.0497(17) -0.0014(13) 0.0056(14) 0.0039(13)
C11 0.070(2) 0.0417(16) 0.064(2) 0.0089(14) 0.0006(17) -0.0101(14)
O2 0.1108(19) 0.0458(13) 0.100(2) 0.0205(13) -0.0047(16) -0.0215(13)
O3 0.0714(14) 0.0569(13) 0.0550(13) -0.0044(10) -0.0066(10) -0.0100(10)
O1 0.0907(17) 0.0847(18) 0.0620(15) -0.0169(13) 0.0265(13) 0.0083(14)
O4 0.0543(12) 0.0704(14) 0.0834(17) 0.0254(12) 0.0026(11) 0.0117(11)
O8 0.0701(15) 0.123(2) 0.0608(15) -0.0187(15) 0.0240(12) 0.0151(15)
O6 0.0653(14) 0.107(2) 0.0797(17) 0.0189(15) 0.0316(13) -0.0012(14)
O7 0.0854(17) 0.0751(17) 0.104(2) -0.0268(15) -0.0076(15) -0.0122(14)
O5 0.159(3) 0.102(2) 0.147(3) 0.066(2) 0.032(2) 0.065(2)
C8 0.073(2) 0.0403(15) 0.0520(17) -0.0016(13) 0.0099(15) -0.0094(14)

loop_
_atom_type_symbol
_atom_type_description
_atom_type_scat_dispersion_real
_atom_type_scat_dispersion_imag
_atom_type_scat_source
C C 0.0033 0.0016 'International Tables Vol C Tables 4.2.6.8 and 6.1.1.4'
H H 0.0000 0.0000 'International Tables Vol C Tables 4.2.6.8 and 6.1.1.4'
N N 0.0061 0.0033 'International Tables Vol C Tables 4.2.6.8 and 6.1.1.4'
O O 0.0106 0.0060 'International Tables Vol C Tables 4.2.6.8 and 6.1.1.4'
I I -0.4742 1.8119 'International Tables Vol C Tables 4.2.6.8 and 6.1.1.4'

loop_
_geom_angle_atom_site_label_1
_geom_angle_atom_site_label_2
_geom_angle_atom_site_label_3
_geom_angle
_geom_angle_site_symmetry_1
_geom_angle_site_symmetry_3
_geom_angle_publ_flag
O2 I1 O3 107.53(12) . . ?
O2 I1 O1 109.91(13) . . ?
O1 I1 O3 108.63(12) . . ?
O4 I1 O2 107.72(12) . . ?
O4 I1 O3 110.86(11) . . ?
O4 I1 O1 112.07(12) . . ?
O8 I2 O6 108.13(14) . . ?
O8 I2 O7 112.03(13) . . ?
O6 I2 O7 106.73(14) . . ?
O5 I2 O8 109.12(16) . . ?
O5 I2 O6 109.60(15) . . ?
O5 I2 O7 111.14(17) . . ?
C5 N1 C1 122.9(3) . . ?
N1 C5 C4 120.1(3) . . ?
N1 C1 C2 119.6(3) . . ?
N2 C6 C3 176.9(4) . . ?
C5 C4 C3 118.5(3) . . ?
C4 C3 C6 120.1(3) . . ?
C2 C3 C6 119.4(3) . . ?
C2 C3 C4 120.5(3) . . ?
C1 C2 C3 118.5(3) . . ?
C7 N3 C11 123.0(3) . . ?
N4 C12 C9 177.2(4) . . ?
C10 C9 C12 121.3(3) . . ?
C8 C9 C12 118.7(3) . . ?
C8 C9 C10 120.0(3) . . ?
N3 C7 C8 119.8(3) . . ?
C11 C10 C9 118.2(3) . . ?
N3 C11 C10 119.9(3) . . ?
C7 C8 C9 119.0(3) . . ?

loop_
_geom_bond_atom_site_label_1
_geom_bond_atom_site_label_2
_geom_bond_distance
_geom_bond_site_symmetry_2
_geom_bond_publ_flag
I1 O2 1.752(2) . ?
I1 O3 1.753(2) . ?
I1 O1 1.752(2) . ?
I1 O4 1.748(2) . ?
I2 O8 1.743(2) . ?
I2 O6 1.751(2) . ?
I2 O7 1.769(3) . ?
I2 O5 1.740(3) . ?
N1 C5 1.324(4) . ?
N1 C1 1.325(4) . ?
N2 C6 1.127(4) . ?
C5 C4 1.352(4) . ?
C1 C2 1.362(4) . ?
C6 C3 1.451(4) . ?
C4 C3 1.375(4) . ?
C3 C2 1.373(4) . ?
N3 C7 1.314(4) . ?
N3 C11 1.317(4) . ?
N4 C12 1.132(4) . ?
C12 C9 1.448(4) . ?
C9 C10 1.381(4) . ?
C9 C8 1.363(4) . ?
C7 C8 1.361(4) . ?
C10 C11 1.365(4) . ?
